data_4031124
loop_
_publ_author_name
'Shih, Yu-Chiao'
'Tsai, Pei-Hua'
'Hsu, Chia-Chun'
'Chang, Chih-Wei'
'Jhong, Yuandong'
'Chen, Yun-Chung'
'Chien, Tun-Cheng'

_publ_section_title
;
 Biomimetic Approach toward the Total Synthesis of
 rac-2-(Acylmethylene)pyrrolidine Alkaloids.
;
_journal_issue 13
_journal_name_full 'The Journal of organic chemistry'
_journal_page_first 6669
_journal_page_last 6678
_journal_paper_doi 10.1021/acs.joc.5b00836
_journal_volume 80
_journal_year 2015
_chemical_formula_moiety 'C15 H18 N2'
_chemical_formula_sum 'C15 H18 N2'
_chemical_formula_weight 226.31
_chemical_name_systematic
;
 ?
;
_space_group_IT_number 19
_symmetry_cell_setting orthorhombic
_symmetry_space_group_name_Hall 'P 2ac 2ab'
_symmetry_space_group_name_H-M 'P 21 21 21'
_atom_sites_solution_hydrogens geom
_atom_sites_solution_primary direct
_atom_sites_solution_secondary difmap
_audit_creation_method SHELXL-97
_cell_angle_alpha 90.00
_cell_angle_beta 90.00
_cell_angle_gamma 90.00
_cell_formula_units_Z 4
_cell_length_a 5.537(3)
_cell_length_b 8.819(5)
_cell_length_c 25.832(16)
_cell_measurement_reflns_used 0
_cell_measurement_temperature 296(2)
_cell_measurement_theta_max 0
_cell_measurement_theta_min 0
_cell_volume 1261.4(13)
_computing_molecular_graphics 'Ortep-3 for Windows (Farrugia, 1997)'
_computing_publication_material 'WinGX publication routines (Farrugia, 1999)'
_computing_structure_refinement 'SHELXL-97 (Sheldrick, 1997)'
_computing_structure_solution 'SHELXS-86 (Sheldrick, 1986)'
_diffrn_ambient_temperature 296(2)
_diffrn_measured_fraction_theta_full 0.997
_diffrn_measured_fraction_theta_max 0.997
_diffrn_radiation_monochromator graphite
_diffrn_radiation_source 'fine-focus sealed tube'
_diffrn_radiation_type MoK\a
_diffrn_radiation_wavelength 0.71073
_diffrn_reflns_av_R_equivalents 0.0803
_diffrn_reflns_av_sigmaI/netI 0.1294
_diffrn_reflns_limit_h_max 6
_diffrn_reflns_limit_h_min -6
_diffrn_reflns_limit_k_max 7
_diffrn_reflns_limit_k_min -10
_diffrn_reflns_limit_l_max 30
_diffrn_reflns_limit_l_min -30
_diffrn_reflns_number 5556
_diffrn_reflns_theta_full 25.04
_diffrn_reflns_theta_max 25.04
_diffrn_reflns_theta_min 2.80
_exptl_absorpt_coefficient_mu 0.071
_exptl_absorpt_correction_T_max 0.9979
_exptl_absorpt_correction_T_min 0.9784
_exptl_absorpt_correction_type multi-scan
_exptl_crystal_colour colorless
_exptl_crystal_density_diffrn 1.192
_exptl_crystal_density_method 'not measured'
_exptl_crystal_description prism
_exptl_crystal_F_000 488
_exptl_crystal_size_max 0.31
_exptl_crystal_size_mid 0.09
_exptl_crystal_size_min 0.03
_refine_diff_density_max 0.193
_refine_diff_density_min -0.201
_refine_diff_density_rms 0.049
_refine_ls_abs_structure_details 'Flack H D (1983), Acta Cryst. A39, 876-881'
_refine_ls_abs_structure_Flack -7(7)
_refine_ls_extinction_method none
_refine_ls_goodness_of_fit_ref 0.981
_refine_ls_hydrogen_treatment constr
_refine_ls_matrix_type full
_refine_ls_number_parameters 154
_refine_ls_number_reflns 2199
_refine_ls_number_restraints 0
_refine_ls_restrained_S_all 0.981
_refine_ls_R_factor_all 0.1531
_refine_ls_R_factor_gt 0.0593
_refine_ls_shift/su_max 0.000
_refine_ls_shift/su_mean 0.000
_refine_ls_structure_factor_coef Fsqd
_refine_ls_weighting_details 'calc w=1/[\s^2^(Fo^2^)+(0.0531P)^2^+0.0000P] where P=(Fo^2^+2Fc^2^)/3'
_refine_ls_weighting_scheme calc
_refine_ls_wR_factor_gt 0.1119
_refine_ls_wR_factor_ref 0.1459
_reflns_number_gt 1107
_reflns_number_total 2199
_reflns_threshold_expression >2sigma(I)
_cod_data_source_file jo5b00836_si_002.cif
_cod_data_source_block ch14335
_cod_depositor_comments 'Adding full bibliography for 4031124.cif.'
_cod_original_cell_volume 1261.3(13)
_cod_database_code 4031124

loop_
_symmetry_equiv_pos_as_xyz
'x, y, z'
'-x+1/2, -y, z+1/2'
'-x, y+1/2, -z+1/2'
'x+1/2, -y+1/2, -z'

loop_
_atom_site_label
_atom_site_type_symbol
_atom_site_fract_x
_atom_site_fract_y
_atom_site_fract_z
_atom_site_U_iso_or_equiv
_atom_site_adp_type
_atom_site_occupancy
_atom_site_symmetry_multiplicity
_atom_site_calc_flag
_atom_site_refinement_flags
C1 C 1.5251(10) 0.4023(6) 0.07015(16) 0.0543(14) Uani 1 1 d .
H1 H 1.6664 0.3463 0.0737 0.065 Uiso 1 1 calc R
C2 C 1.3202(10) 0.3562(6) 0.04534(17) 0.0598(15) Uani 1 1 d .
H2 H 1.2963 0.2634 0.0290 0.072 Uiso 1 1 calc R
C3 C 1.1514(9) 0.4755(6) 0.04898(16) 0.0539(14) Uani 1 1 d .
H3 H 0.9958 0.4752 0.0354 0.065 Uiso 1 1 calc R
C4 C 1.2564(8) 0.5921(6) 0.07600(14) 0.0413(12) Uani 1 1 d .
C5 C 1.1575(7) 0.7410(6) 0.09330(14) 0.0453(12) Uani 1 1 d .
H5 H 1.2900 0.8015 0.1077 0.054 Uiso 1 1 calc R
C6 C 1.0306(10) 0.8348(6) 0.05157(16) 0.0669(17) Uani 1 1 d .
H6A H 0.9471 0.7694 0.0273 0.080 Uiso 1 1 calc R
H6B H 1.1460 0.8965 0.0327 0.080 Uiso 1 1 calc R
C7 C 0.8505(9) 0.9351(7) 0.08105(16) 0.0706(16) Uani 1 1 d .
H7A H 0.8962 1.0411 0.0788 0.085 Uiso 1 1 calc R
H7B H 0.6886 0.9231 0.0673 0.085 Uiso 1 1 calc R
C8 C 0.8635(9) 0.8793(5) 0.13671(15) 0.0493(13) Uani 1 1 d .
H8A H 0.9664 0.9448 0.1573 0.059 Uiso 1 1 calc R
H8B H 0.7039 0.8769 0.1522 0.059 Uiso 1 1 calc R
C9 C 1.0694(7) 0.6755(5) 0.18265(13) 0.0441(12) Uani 1 1 d .
H9A H 1.1983 0.7445 0.1923 0.053 Uiso 1 1 calc R
H9B H 1.1403 0.5760 0.1777 0.053 Uiso 1 1 calc R
C10 C 0.8896(7) 0.6673(5) 0.22657(14) 0.0382(12) Uani 1 1 d .
C11 C 0.6858(8) 0.5776(5) 0.22399(15) 0.0457(13) Uani 1 1 d .
H11 H 0.6534 0.5237 0.1938 0.055 Uiso 1 1 calc R
C12 C 0.5287(8) 0.5665(6) 0.26556(16) 0.0518(13) Uani 1 1 d .
H12 H 0.3934 0.5043 0.2634 0.062 Uiso 1 1 calc R
C13 C 0.5741(8) 0.6482(5) 0.31018(17) 0.0506(14) Uani 1 1 d .
H13 H 0.4678 0.6424 0.3380 0.061 Uiso 1 1 calc R
C14 C 0.7742(9) 0.7370(5) 0.31342(15) 0.0537(13) Uani 1 1 d .
H14 H 0.8059 0.7909 0.3436 0.064 Uiso 1 1 calc R
C15 C 0.9311(7) 0.7474(5) 0.27171(15) 0.0431(12) Uani 1 1 d .
H15 H 1.0665 0.8094 0.2741 0.052 Uiso 1 1 calc R
N1 N 1.4864(6) 0.5438(5) 0.08872(11) 0.0461(10) Uani 1 1 d .
H1A H 1.5900 0.5961 0.1059 0.055 Uiso 1 1 calc R
N2 N 0.9654(6) 0.7261(4) 0.13350(10) 0.0353(9) Uani 1 1 d .

loop_
_atom_site_aniso_label
_atom_site_aniso_U_11
_atom_site_aniso_U_22
_atom_site_aniso_U_33
_atom_site_aniso_U_23
_atom_site_aniso_U_13
_atom_site_aniso_U_12
C1 0.061(4) 0.051(4) 0.051(3) -0.003(3) 0.012(3) 0.009(3)
C2 0.069(4) 0.055(4) 0.056(3) -0.015(3) 0.017(3) -0.010(3)
C3 0.045(3) 0.072(4) 0.045(3) -0.019(3) 0.007(2) -0.009(3)
C4 0.035(3) 0.059(4) 0.030(2) 0.003(2) 0.006(2) 0.001(3)
C5 0.039(2) 0.059(4) 0.038(2) 0.002(2) 0.012(2) -0.003(3)
C6 0.076(4) 0.079(5) 0.046(2) 0.022(3) 0.008(3) 0.016(4)
C7 0.075(4) 0.075(4) 0.062(3) 0.021(3) 0.011(3) 0.019(4)
C8 0.054(3) 0.042(4) 0.051(3) 0.006(2) 0.000(2) 0.005(3)
C9 0.043(3) 0.051(3) 0.039(2) 0.004(2) 0.001(2) 0.004(2)
C10 0.038(3) 0.044(3) 0.033(2) -0.001(2) 0.001(2) 0.012(2)
C11 0.047(3) 0.053(4) 0.037(2) 0.000(2) -0.003(2) 0.001(3)
C12 0.039(3) 0.063(4) 0.053(3) 0.007(3) 0.001(2) -0.011(3)
C13 0.052(3) 0.054(4) 0.045(3) 0.003(3) 0.009(2) 0.002(3)
C14 0.074(3) 0.051(4) 0.036(2) -0.004(3) 0.009(2) -0.005(3)
C15 0.046(3) 0.034(3) 0.050(2) 0.001(2) 0.000(2) 0.000(3)
N1 0.041(2) 0.057(3) 0.0407(19) -0.003(2) 0.0030(19) 0.000(2)
N2 0.038(2) 0.038(3) 0.0304(16) 0.0023(17) 0.0028(15) 0.0024(19)

loop_
_atom_type_symbol
_atom_type_description
_atom_type_scat_dispersion_real
_atom_type_scat_dispersion_imag
_atom_type_scat_source
C C 0.0033 0.0016 'International Tables Vol C Tables 4.2.6.8 and 6.1.1.4'
H H 0.0000 0.0000 'International Tables Vol C Tables 4.2.6.8 and 6.1.1.4'
N N 0.0061 0.0033 'International Tables Vol C Tables 4.2.6.8 and 6.1.1.4'
O O 0.0106 0.0060 'International Tables Vol C Tables 4.2.6.8 and 6.1.1.4'

loop_
_geom_angle_atom_site_label_1
_geom_angle_atom_site_label_2
_geom_angle_atom_site_label_3
_geom_angle
N1 C1 C2 108.0(5)
C1 C2 C3 107.3(4)
C4 C3 C2 108.2(5)
C3 C4 N1 106.3(5)
C3 C4 C5 131.0(4)
N1 C4 C5 122.6(4)
C4 C5 N2 113.1(4)
C4 C5 C6 115.7(4)
N2 C5 C6 102.2(3)
C5 C6 C7 105.1(3)
C8 C7 C6 104.6(4)
N2 C8 C7 105.2(4)
N2 C9 C10 114.0(3)
C11 C10 C15 118.0(4)
C11 C10 C9 122.0(4)
C15 C10 C9 119.9(4)
C10 C11 C12 121.1(4)
C13 C12 C11 119.7(4)
C14 C13 C12 120.0(4)
C13 C14 C15 120.0(4)
C10 C15 C14 121.2(4)
C1 N1 C4 110.2(4)
C9 N2 C8 112.5(3)
C9 N2 C5 110.5(3)
C8 N2 C5 103.4(3)

loop_
_geom_bond_atom_site_label_1
_geom_bond_atom_site_label_2
_geom_bond_distance
C1 N1 1.354(6)
C1 C2 1.365(6)
C2 C3 1.410(6)
C3 C4 1.372(6)
C4 N1 1.382(5)
C4 C5 1.492(6)
C5 N2 1.492(4)
C5 C6 1.530(6)
C6 C7 1.535(6)
C7 C8 1.521(5)
C8 N2 1.467(5)
C9 N2 1.464(4)
C9 C10 1.511(5)
C10 C11 1.380(6)
C10 C15 1.383(5)
C11 C12 1.385(5)
C12 C13 1.382(6)
C13 C14 1.360(5)
C14 C15 1.387(5)
